data_7223212
loop_
_publ_author_name
'Wen, He-Rui'
'Xie, Xin-Rong'
'Liu, Sui-Jun'
'Bao, Jun'
'Wang, Feng-Feng'
'Liu, Cai-Ming'
'Liao, Jin-Sheng'

_publ_section_title
;
 Homochiral luminescent lanthanide dinuclear complexes derived from a
 chiral carboxylate
;
_journal_name_full 'RSC Adv.'
_journal_paper_doi 10.1039/C5RA14559G
_journal_year 2015
_chemical_absolute_configuration ad
_chemical_formula_moiety 'C84 H82 N4 O12 Sm2'
_chemical_formula_sum 'C84 H82 N4 O12 Sm2'
_chemical_formula_weight 1640.23
_space_group_crystal_system monoclinic
_space_group_IT_number 4
_space_group_name_Hall 'P 2yb'
_space_group_name_H-M_alt 'P 1 21 1'
_symmetry_space_group_name_Hall 'P 2yb'
_symmetry_space_group_name_H-M 'P 1 21 1'
_atom_sites_solution_hydrogens geom
_audit_creation_date 2015-09-01
_audit_creation_method
;
Olex2 1.2-beta
(compiled 2015.08.17 svn.r3210 for OlexSys, GUI svn.r5083)
;
_audit_update_record
;
2015-09-21 deposited with the CCDC.
2015-11-06 downloaded from the CCDC.
;
_cell_angle_alpha 90
_cell_angle_beta 109.337(4)
_cell_angle_gamma 90
_cell_formula_units_Z 2
_cell_length_a 12.810(2)
_cell_length_b 23.160(4)
_cell_length_c 13.434(2)
_cell_measurement_reflns_used 9896
_cell_measurement_temperature 299.26
_cell_measurement_theta_max 27.72
_cell_measurement_theta_min 3.09
_cell_volume 3760.8(10)
_computing_cell_refinement 'SAINT v8.34A (Bruker, 2013)'
_computing_data_reduction 'SAINT v8.34A (Bruker, 2013)'
_computing_molecular_graphics 'Olex2 (Dolomanov et al., 2009)'
_computing_publication_material 'Olex2 (Dolomanov et al., 2009)'
_computing_structure_refinement 'ShelXL (Sheldrick, 2015)'
_computing_structure_solution 'ShelXS (Sheldrick, 2008)'
_diffrn_ambient_temperature 299.26
_diffrn_measured_fraction_theta_full 0.998
_diffrn_measured_fraction_theta_max 0.998
_diffrn_measurement_device_type 'CCD area detector'
_diffrn_measurement_method 'phi and omega scans'
_diffrn_radiation_monochromator graphite
_diffrn_radiation_type MoK\a
_diffrn_radiation_wavelength 0.71073
_diffrn_reflns_av_R_equivalents 0.0291
_diffrn_reflns_av_unetI/netI 0.0458
_diffrn_reflns_laue_measured_fraction_full 0.998
_diffrn_reflns_laue_measured_fraction_max 0.998
_diffrn_reflns_limit_h_max 15
_diffrn_reflns_limit_h_min -15
_diffrn_reflns_limit_k_max 28
_diffrn_reflns_limit_k_min -28
_diffrn_reflns_limit_l_max 16
_diffrn_reflns_limit_l_min -14
_diffrn_reflns_number 43590
_diffrn_reflns_point_group_measured_fraction_full 0.995
_diffrn_reflns_point_group_measured_fraction_max 0.995
_diffrn_reflns_theta_full 25.242
_diffrn_reflns_theta_max 25.681
_diffrn_reflns_theta_min 3.089
_exptl_absorpt_coefficient_mu 1.611
_exptl_absorpt_correction_T_max 0.7389
_exptl_absorpt_correction_T_min 0.6985
_exptl_absorpt_correction_type multi-scan
_exptl_absorpt_process_details CrystalClear
_exptl_crystal_colour colourless
_exptl_crystal_colour_primary colourless
_exptl_crystal_density_diffrn 1.448
_exptl_crystal_description block
_exptl_crystal_F_000 1668
_exptl_crystal_size_max 0.2
_exptl_crystal_size_mid 0.2
_exptl_crystal_size_min 0.2
_refine_diff_density_max 1.209
_refine_diff_density_min -0.483
_refine_diff_density_rms 0.066
_refine_ls_abs_structure_details
;
 Flack x determined using 5133 quotients [(I+)-(I-)]/[(I+)+(I-)]
 (Parsons, Flack and Wagner, Acta Cryst. B69 (2013) 249-259).
;
_refine_ls_abs_structure_Flack -0.028(5)
_refine_ls_extinction_method none
_refine_ls_goodness_of_fit_ref 1.038
_refine_ls_hydrogen_treatment constr
_refine_ls_matrix_type full
_refine_ls_number_parameters 947
_refine_ls_number_reflns 14257
_refine_ls_number_restraints 8
_refine_ls_restrained_S_all 1.039
_refine_ls_R_factor_all 0.0457
_refine_ls_R_factor_gt 0.0324
_refine_ls_shift/su_max 0.001
_refine_ls_shift/su_mean 0.000
_refine_ls_structure_factor_coef Fsqd
_refine_ls_weighting_details 'w=1/[\s^2^(Fo^2^)+(0.0244P)^2^+0.0630P] where P=(Fo^2^+2Fc^2^)/3'
_refine_ls_weighting_scheme calc
_refine_ls_wR_factor_gt 0.0552
_refine_ls_wR_factor_ref 0.0590
_reflns_Friedel_coverage 0.942
_reflns_friedel_fraction_full 0.992
_reflns_friedel_fraction_max 0.992
_reflns_number_gt 12209
_reflns_number_total 14257
_reflns_threshold_expression 'I > 2\s(I)'
_cod_data_source_file c5ra14559g2.cif
_cod_data_source_block 5
_cod_original_cell_volume 3761.0(10)
_cod_database_code 7223212
_shelx_space_group_comment
;
The symmetry employed for this shelxl refinement is uniquely defined
by the following loop, which should always be used as a source of
symmetry information in preference to the above space-group names.
They are only intended as comments.
;
_olex2_refinement_description
;
1. Fixed Uiso
 At 1.2 times of:
  All C(H) groups, All C(H,H) groups, All C(H,H,H,H) groups
 At 1.5 times of:
  All C(H,H,H) groups
2. Restrained distances
 C3-C155 \\sim C155-C3A
 with sigma of 0.02
 C0AA-C148 \\sim C148-C0AB
 with sigma of 0.02
3. Rigid bond restraints
 C3, C155, C3A
 with sigma for 1-2 distances of 0.01 and sigma for 1-3 distances of 0.01
 C148, C0AA, C0AB
 with sigma for 1-2 distances of 0.01 and sigma for 1-3 distances of 0.01
 C172, C175
 with sigma for 1-2 distances of 0.01 and sigma for 1-3 distances of 0.01
4. Others
 Sof(H15C)=Sof(H15D)=Sof(C3A)=Sof(H3AA)=Sof(H3AB)=Sof(H3AC)=1-FVAR(1)
 Sof(H15A)=Sof(H15B)=Sof(C3)=Sof(H3A)=Sof(H3B)=Sof(H3C)=FVAR(1)
 Sof(H14C)=Sof(H14D)=Sof(C0AB)=Sof(H0AD)=Sof(H0AE)=Sof(H0AF)=1-FVAR(2)
 Sof(H14A)=Sof(H14B)=Sof(C0AA)=Sof(H0AA)=Sof(H0AB)=Sof(H0AC)=FVAR(2)
5.a Ternary CH refined with riding coordinates:
 C81(H81), C97(H97), C88(H88), C114(H114), C118(H118), C152(H152)
5.b Secondary CH2 refined with riding coordinates:
 C98(H98A,H98B), C89(H89A,H89B), C133(H13A,H13B), C155(H15A,H15B), C155(H15C,
 H15D), C148(H14C,H14D), C148(H14A,H14B), C168(H16D,H16E)
5.c Aromatic/amide H refined with riding coordinates:
 C113(H113), C132(H132), C129(H129), C111(H111), C105(H105), C125(H125),
 C106(H106), C107(H107), C131(H131), C124(H124), C112(H112), C110(H110),
 C122(H122), C109(H109), C130(H130), C128(H128), C120(H120), C126(H126),
 C117(H117), C121(H121), C136(H136), C137(H137), C116(H116), C135(H135),
 C123(H123), C157(H157), C156(H156), C139(H139), C141(H141), C143(H143),
 C140(H140), C147(H147), C144(H144), C146(H146), C145(H145), C159(H159),
 C162(H162), C163(H163), C160(H160), C158(H158), C166(H166), C172(H172),
 C171(H171), C173(H173), C174(H174), C175(H175)
5.d Idealised Me refined as rotating group:
 C99(H99A,H99B,H99C), C161(H16A,H16B,H16C), C169(H16F,H16G,H16H), C167(H16I,
 H16J,H16K), C3(H3A,H3B,H3C), C3A(H3AA,H3AB,H3AC), C0AA(H0AA,H0AB,H0AC),
 C0AB(H0AD,H0AE,H0AF)
;
_shelx_shelxl_version_number 2014/7
_olex2_submission_special_instructions 'No special instructions were received'

loop_
_space_group_symop_operation_xyz
'x, y, z'
'-x, y+1/2, -z'

loop_
_atom_site_label
_atom_site_type_symbol
_atom_site_fract_x
_atom_site_fract_y
_atom_site_fract_z
_atom_site_U_iso_or_equiv
_atom_site_adp_type
_atom_site_occupancy
_atom_site_site_symmetry_order
_atom_site_calc_flag
_atom_site_refinement_flags_posn
_atom_site_refinement_flags_adp
_atom_site_refinement_flags_occupancy
_atom_site_disorder_assembly
_atom_site_disorder_group
Sm1 Sm 0.90214(2) 0.25712(2) 0.12337(2) 0.03021(7) Uani 1 1 d . . . . .
Sm2 Sm 0.58783(2) 0.26323(2) -0.06603(2) 0.03359(8) Uani 1 1 d . . . . .
O1 O 0.6267(4) 0.3316(2) 0.0714(4) 0.0491(14) Uani 1 1 d . . . . .
O6 O 0.8630(4) 0.18719(18) -0.0137(4) 0.0411(12) Uani 1 1 d . . . . .
O2 O 0.8065(3) 0.33844(17) 0.1633(3) 0.0444(11) Uani 1 1 d . . . . .
C50 C 0.7095(6) 0.3574(3) 0.1300(5) 0.0421(16) Uani 1 1 d . . . . .
C67 C 0.7790(5) 0.1620(3) -0.0755(5) 0.0369(15) Uani 1 1 d . . . . .
O5 O 0.6823(3) 0.18103(17) -0.1046(3) 0.0410(10) Uani 1 1 d . . . . .
O9 O 0.7658(3) 0.30096(17) -0.0489(3) 0.0378(10) Uani 1 1 d . . . . .
C101 C 1.1902(4) 0.2674(3) 0.1781(4) 0.0360(14) Uani 1 1 d . . . . .
C78 C 0.3027(4) 0.2629(4) -0.1069(4) 0.0416(13) Uani 1 1 d . . . . .
O7 O 0.9637(4) 0.16350(19) 0.2208(4) 0.0490(11) Uani 1 1 d . . . . .
C103 C 1.2993(4) 0.2546(4) 0.1824(5) 0.0471(15) Uani 1 1 d . . . . .
O3 O 0.7264(3) 0.21947(17) 0.1100(3) 0.0394(10) Uani 1 1 d . . . . .
O10 O 0.9409(3) 0.31919(18) -0.0160(3) 0.0429(11) Uani 1 1 d . . . . .
N3 N 1.1039(4) 0.2323(2) 0.1283(4) 0.0387(12) Uani 1 1 d . . . . .
O8 O 0.9553(4) 0.24008(18) 0.3130(3) 0.0530(12) Uani 1 1 d . . . . .
O4 O 0.5497(3) 0.20057(18) 0.0672(3) 0.0461(11) Uani 1 1 d . . . . .
O11 O 0.5294(4) 0.3539(2) -0.1707(5) 0.0613(14) Uani 1 1 d . . . . .
N2 N 0.3932(4) 0.2955(2) -0.0606(4) 0.0425(13) Uani 1 1 d . . . . .
O12 O 0.5375(4) 0.2767(2) -0.2593(4) 0.0636(14) Uani 1 1 d . . . . .
N1 N 0.4173(4) 0.1986(2) -0.1654(4) 0.0473(14) Uani 1 1 d . . . . .
C95 C 0.8421(6) 0.3251(3) -0.0721(6) 0.0366(17) Uani 1 1 d . . . . .
C80 C 0.1975(5) 0.2768(3) -0.1018(5) 0.0505(19) Uani 1 1 d . . . . .
C90 C 0.6378(5) 0.1836(3) 0.3083(5) 0.0467(17) Uani 1 1 d . . . . .
C81 C 0.8024(5) 0.1025(3) -0.1136(6) 0.0463(17) Uani 1 1 d . . . . .
H81 H 0.8267 0.0777 -0.0509 0.056 Uiso 1 1 calc R . . . .
C86 C 0.6461(6) 0.1939(3) 0.1264(6) 0.0364(17) Uani 1 1 d . . . . .
C99 C 0.8075(5) 0.2651(4) -0.2740(5) 0.0668(19) Uani 1 1 d . . . . .
H99A H 0.8288 0.2481 -0.3297 0.100 Uiso 1 1 calc GR . . . .
H99B H 0.7284 0.2644 -0.2930 0.100 Uiso 1 1 calc GR . . . .
H99C H 0.8399 0.2435 -0.2102 0.100 Uiso 1 1 calc GR . . . .
C102 C 1.1697(5) 0.3184(3) 0.2277(5) 0.0392(15) Uani 1 1 d . . . . .
C92 C 0.9815(5) 0.1886(3) 0.3072(6) 0.0442(17) Uani 1 1 d . . . . .
C97 C 0.8129(5) 0.3590(3) -0.1745(6) 0.0490(17) Uani 1 1 d . . . . .
H97 H 0.7321 0.3619 -0.2016 0.059 Uiso 1 1 calc R . . . .
C98 C 0.8471(6) 0.3259(3) -0.2574(6) 0.057(2) Uani 1 1 d . . . . .
H98A H 0.8189 0.3463 -0.3241 0.069 Uiso 1 1 calc R . . . .
H98B H 0.9272 0.3259 -0.2365 0.069 Uiso 1 1 calc R . . . .
C77 C 0.3151(5) 0.2121(3) -0.1641(5) 0.0431(16) Uani 1 1 d . . . . .
C82 C 0.5072(6) 0.3276(4) -0.2558(6) 0.056(2) Uani 1 1 d . . . . .
C89 C 0.6181(7) 0.0952(3) 0.1867(7) 0.066(2) Uani 1 1 d . . . . .
H89A H 0.6300 0.0707 0.2481 0.079 Uiso 1 1 calc R . . . .
H89B H 0.5389 0.0999 0.1532 0.079 Uiso 1 1 calc R . . . .
C88 C 0.6702(5) 0.1542(3) 0.2223(5) 0.0454(16) Uani 1 1 d . . . . .
H88 H 0.7505 0.1485 0.2498 0.054 Uiso 1 1 calc R . . . .
N4 N 1.0643(4) 0.3287(2) 0.2246(4) 0.0412(13) Uani 1 1 d . . . . .
C113 C 1.1248(5) 0.1848(3) 0.0845(5) 0.0487(18) Uani 1 1 d . . . . .
H113 H 1.0664 0.1599 0.0521 0.058 Uiso 1 1 calc R . . . .
C132 C 0.3794(5) 0.3433(3) -0.0122(6) 0.0510(18) Uani 1 1 d . . . . .
H132 H 0.4403 0.3671 0.0174 0.061 Uiso 1 1 calc R . . . .
C134 C 0.7024(6) 0.0736(3) -0.1897(6) 0.0472(17) Uani 1 1 d . . . . .
C129 C 0.1063(5) 0.2403(4) -0.1529(7) 0.070(3) Uani 1 1 d . . . . .
H129 H 0.0375 0.2484 -0.1470 0.084 Uiso 1 1 calc R . . . .
C111 C 1.3165(5) 0.2045(3) 0.1313(6) 0.058(2) Uani 1 1 d . . . . .
H111 H 1.3869 0.1954 0.1302 0.070 Uiso 1 1 calc R . . . .
C127 C 0.2213(5) 0.1796(3) -0.2174(6) 0.0560(19) Uani 1 1 d . . . . .
C105 C 1.0458(6) 0.3746(3) 0.2741(6) 0.0534(19) Uani 1 1 d . . . . .
H105 H 0.9740 0.3814 0.2735 0.064 Uiso 1 1 calc R . . . .
C125 C 0.4271(6) 0.1545(4) -0.2207(7) 0.073(2) Uani 1 1 d . . . . .
H125 H 0.4971 0.1451 -0.2222 0.087 Uiso 1 1 calc R . . . .
C106 C 1.1279(7) 0.4133(3) 0.3270(6) 0.062(2) Uani 1 1 d . . . . .
H106 H 1.1112 0.4452 0.3610 0.075 Uiso 1 1 calc R . . . .
C114 C 0.6901(6) 0.4198(3) 0.1573(6) 0.0520(18) Uani 1 1 d . . . . .
H114 H 0.6111 0.4229 0.1480 0.062 Uiso 1 1 calc R . . . .
C108 C 1.2564(5) 0.3558(3) 0.2800(6) 0.0507(18) Uani 1 1 d . . . . .
C138 C 0.8569(7) 0.4198(3) -0.1608(7) 0.058(2) Uani 1 1 d . . . . .
C107 C 1.2324(7) 0.4041(3) 0.3285(6) 0.066(2) Uani 1 1 d . . . . .
H107 H 1.2881 0.4303 0.3620 0.080 Uiso 1 1 calc R . . . .
C133 C 0.8985(7) 0.1056(4) -0.1556(8) 0.076(3) Uani 1 1 d . . . . .
H13A H 0.9587 0.1266 -0.1054 0.091 Uiso 1 1 calc R . . . .
H13B H 0.8755 0.1273 -0.2210 0.091 Uiso 1 1 calc R . . . .
C131 C 0.2786(5) 0.3596(3) -0.0036(6) 0.061(2) Uani 1 1 d . . . . .
H131 H 0.2728 0.3936 0.0310 0.073 Uiso 1 1 calc R . . . .
C124 C 0.6705(6) 0.2593(5) 0.4359(6) 0.084(2) Uani 1 1 d . . . . .
H124 H 0.7101 0.2920 0.4669 0.101 Uiso 1 1 calc R . . . .
C112 C 1.2305(6) 0.1698(3) 0.0840(6) 0.0560(18) Uani 1 1 d . . . . .
H112 H 1.2411 0.1360 0.0511 0.067 Uiso 1 1 calc R . . . .
C110 C 1.3863(6) 0.2937(4) 0.2363(7) 0.069(2) Uani 1 1 d . . . . .
H110 H 1.4584 0.2856 0.2393 0.082 Uiso 1 1 calc R . . . .
C118 C 1.0389(6) 0.1548(3) 0.4097(6) 0.0586(19) Uani 1 1 d . . . . .
H118 H 1.0678 0.1831 0.4664 0.070 Uiso 1 1 calc R . . . .
C115 C 0.7509(6) 0.4353(3) 0.2691(6) 0.0522(18) Uani 1 1 d . . . . .
C122 C 0.5558(6) 0.1630(4) 0.3440(6) 0.064(2) Uani 1 1 d . . . . .
H122 H 0.5159 0.1303 0.3131 0.076 Uiso 1 1 calc R . . . .
C109 C 1.3662(6) 0.3413(4) 0.2822(6) 0.066(2) Uani 1 1 d . . . . .
H109 H 1.4246 0.3657 0.3165 0.079 Uiso 1 1 calc R . . . .
C130 C 0.1892(6) 0.3258(3) -0.0457(6) 0.060(2) Uani 1 1 d . . . . .
H130 H 0.1221 0.3354 -0.0372 0.071 Uiso 1 1 calc R . . . .
C128 C 0.1172(6) 0.1952(4) -0.2085(6) 0.068(2) Uani 1 1 d . . . . .
H128 H 0.0552 0.1730 -0.2429 0.082 Uiso 1 1 calc R . . . .
C120 C 0.9145(7) 0.0679(4) 0.3884(7) 0.071(2) Uani 1 1 d . . . . .
H120 H 0.9409 0.0534 0.3367 0.085 Uiso 1 1 calc R . . . .
C126 C 0.2362(7) 0.1331(4) -0.2760(8) 0.081(3) Uani 1 1 d . . . . .
H126 H 0.1757 0.1108 -0.3138 0.098 Uiso 1 1 calc R . . . .
C117 C 0.8926(9) 0.4835(5) 0.4048(11) 0.108(4) Uani 1 1 d . . . . .
H117 H 0.9538 0.5079 0.4240 0.129 Uiso 1 1 calc R . . . .
C121 C 0.9072(8) 0.1396(4) 0.5103(7) 0.090(3) Uani 1 1 d . . . . .
H121 H 0.9315 0.1745 0.5442 0.108 Uiso 1 1 calc R . . . .
C136 C 0.6534(6) 0.0943(3) -0.2905(6) 0.063(2) Uani 1 1 d . . . . .
H136 H 0.6791 0.1284 -0.3109 0.076 Uiso 1 1 calc R . . . .
C137 C 0.5665(8) 0.0651(5) -0.3618(8) 0.087(3) Uani 1 1 d . . . . .
H137 H 0.5362 0.0786 -0.4306 0.104 Uiso 1 1 calc R . . . .
C116 C 0.8396(7) 0.4715(3) 0.3006(8) 0.079(2) Uani 1 1 d . . . . .
H116 H 0.8648 0.4884 0.2500 0.095 Uiso 1 1 calc R . . . .
C135 C 0.6597(7) 0.0239(3) -0.1628(7) 0.072(2) Uani 1 1 d . . . . .
H135 H 0.6909 0.0089 -0.0953 0.087 Uiso 1 1 calc R . . . .
C123 C 0.6937(6) 0.2326(3) 0.3551(6) 0.065(2) Uani 1 1 d . . . . .
H123 H 0.7483 0.2479 0.3311 0.078 Uiso 1 1 calc R . . . .
C119 C 0.9515(6) 0.1197(3) 0.4355(6) 0.0544(19) Uani 1 1 d . . . . .
C152 C 0.4334(8) 0.3564(4) -0.3580(7) 0.088(3) Uani 1 1 d . . . . .
H152 H 0.4446 0.3354 -0.4170 0.106 Uiso 1 1 calc R . . . .
C157 C 0.5326(7) 0.1904(5) 0.4252(7) 0.091(3) Uani 1 1 d . . . . .
H157 H 0.4771 0.1760 0.4486 0.110 Uiso 1 1 calc R . . . .
C156 C 0.5900(8) 0.2386(5) 0.4720(7) 0.092(3) Uani 1 1 d . . . . .
H156 H 0.5743 0.2568 0.5271 0.111 Uiso 1 1 calc R . . . .
C139 C 0.7144(7) 0.4126(4) 0.3456(8) 0.083(3) Uani 1 1 d . . . . .
H139 H 0.6530 0.3885 0.3267 0.100 Uiso 1 1 calc R . . . .
C155 C 0.7103(10) 0.4582(4) 0.0749(8) 0.106(4) Uani 1 1 d D U . . .
H15A H 0.7896 0.4621 0.0915 0.127 Uiso 0.78(2) 1 calc R . P A 1
H15B H 0.6820 0.4386 0.0075 0.127 Uiso 0.78(2) 1 calc R . P A 1
H15C H 0.7436 0.4942 0.1073 0.127 Uiso 0.22(2) 1 calc R . P A 2
H15D H 0.7613 0.4395 0.0457 0.127 Uiso 0.22(2) 1 calc R . P A 2
C141 C 0.8571(12) 0.4604(5) 0.4807(10) 0.111(5) Uani 1 1 d . . . . .
H141 H 0.8933 0.4685 0.5516 0.133 Uiso 1 1 calc R . . . .
C148 C 0.4666(9) 0.4189(5) -0.3660(11) 0.148(6) Uani 1 1 d D U . . .
H14C H 0.4606 0.4330 -0.3001 0.177 Uiso 0.30(2) 1 calc R . P B 2
H14D H 0.5454 0.4131 -0.3503 0.177 Uiso 0.30(2) 1 calc R . P B 2
H14A H 0.4038 0.4405 -0.4112 0.177 Uiso 0.70(2) 1 calc R . P B 1
H14B H 0.4902 0.4366 -0.2967 0.177 Uiso 0.70(2) 1 calc R . P B 1
C143 C 0.9639(9) 0.4326(4) -0.1435(11) 0.118(4) Uani 1 1 d . . . . .
H143 H 1.0131 0.4022 -0.1366 0.141 Uiso 1 1 calc R . . . .
C140 C 0.7680(11) 0.4253(6) 0.4509(10) 0.116(4) Uani 1 1 d . . . . .
H140 H 0.7422 0.4093 0.5019 0.139 Uiso 1 1 calc R . . . .
C147 C 0.7880(10) 0.4660(4) -0.1735(9) 0.106(3) Uani 1 1 d . . . . .
H147 H 0.7125 0.4605 -0.1878 0.127 Uiso 1 1 calc R . . . .
C144 C 1.0047(10) 0.4876(5) -0.1354(12) 0.137(5) Uani 1 1 d . . . . .
H144 H 1.0801 0.4933 -0.1217 0.164 Uiso 1 1 calc R . . . .
C146 C 0.8329(14) 0.5230(5) -0.1647(12) 0.147(5) Uani 1 1 d . . . . .
H146 H 0.7863 0.5547 -0.1718 0.176 Uiso 1 1 calc R . . . .
C145 C 0.9409(14) 0.5315(5) -0.1465(10) 0.125(5) Uani 1 1 d . . . . .
H145 H 0.9694 0.5687 -0.1418 0.150 Uiso 1 1 calc R . . . .
C159 C 0.7934(10) 0.0584(7) 0.4906(12) 0.115(5) Uani 1 1 d . . . . .
H159 H 0.7396 0.0382 0.5088 0.138 Uiso 1 1 calc R . . . .
C162 C 0.5719(9) -0.0039(4) -0.2337(10) 0.098(3) Uani 1 1 d . . . . .
H162 H 0.5445 -0.0376 -0.2136 0.117 Uiso 1 1 calc R . . . .
C161 C 0.6647(9) 0.0660(4) 0.1113(9) 0.098(3) Uani 1 1 d . . . . .
H16A H 0.6362 0.0842 0.0434 0.147 Uiso 1 1 calc GR . . . .
H16B H 0.6440 0.0260 0.1050 0.147 Uiso 1 1 calc GR . . . .
H16C H 0.7439 0.0692 0.1370 0.147 Uiso 1 1 calc GR . . . .
C163 C 0.5251(8) 0.0167(5) -0.3316(10) 0.102(4) Uani 1 1 d . . . . .
H163 H 0.4645 -0.0021 -0.3787 0.122 Uiso 1 1 calc R . . . .
C160 C 0.8357(8) 0.0365(4) 0.4193(10) 0.098(4) Uani 1 1 d . . . . .
H160 H 0.8128 0.0003 0.3901 0.118 Uiso 1 1 calc R . . . .
C158 C 0.8289(10) 0.1088(7) 0.5345(10) 0.127(5) Uani 1 1 d . . . . .
H158 H 0.7992 0.1238 0.5836 0.153 Uiso 1 1 calc R . . . .
C168 C 1.1354(6) 0.1182(4) 0.4056(7) 0.080(3) Uani 1 1 d . . . . .
H16D H 1.1607 0.0944 0.4685 0.096 Uiso 1 1 calc R . . . .
H16E H 1.1104 0.0926 0.3451 0.096 Uiso 1 1 calc R . . . .
C166 C 0.3374(7) 0.1201(4) -0.2784(8) 0.088(3) Uani 1 1 d . . . . .
H166 H 0.3479 0.0888 -0.3176 0.105 Uiso 1 1 calc R . . . .
C169 C 1.2306(8) 0.1535(5) 0.3978(10) 0.129(5) Uani 1 1 d . . . . .
H16F H 1.2136 0.1677 0.3271 0.193 Uiso 1 1 calc GR . . . .
H16G H 1.2958 0.1298 0.4154 0.193 Uiso 1 1 calc GR . . . .
H16H H 1.2433 0.1854 0.4459 0.193 Uiso 1 1 calc GR . . . .
C167 C 0.9411(8) 0.0469(4) -0.1758(10) 0.122(4) Uani 1 1 d . . . . .
H16I H 0.8874 0.0290 -0.2354 0.183 Uiso 1 1 calc GR . . . .
H16J H 0.9535 0.0228 -0.1147 0.183 Uiso 1 1 calc GR . . . .
H16K H 1.0093 0.0517 -0.1899 0.183 Uiso 1 1 calc GR . . . .
C3 C 0.6631(17) 0.5159(6) 0.0621(15) 0.157(9) Uani 0.78(2) 1 d D U P A 1
H3A H 0.5866 0.5136 0.0570 0.236 Uiso 0.78(2) 1 calc GR . P A 1
H3B H 0.6687 0.5329 -0.0011 0.236 Uiso 0.78(2) 1 calc GR . P A 1
H3C H 0.7026 0.5392 0.1217 0.236 Uiso 0.78(2) 1 calc GR . P A 1
C3A C 0.608(3) 0.470(2) -0.008(3) 0.12(2) Uani 0.22(2) 1 d D U P A 2
H3AA H 0.5953 0.4414 -0.0623 0.185 Uiso 0.22(2) 1 calc GR . P A 2
H3AB H 0.6116 0.5076 -0.0376 0.185 Uiso 0.22(2) 1 calc GR . P A 2
H3AC H 0.5479 0.4696 0.0199 0.185 Uiso 0.22(2) 1 calc GR . P A 2
C0AA C 0.5560(13) 0.4201(10) -0.4092(14) 0.151(10) Uani 0.70(2) 1 d D U P B 1
H0AA H 0.6120 0.3930 -0.3721 0.226 Uiso 0.70(2) 1 calc GR . P B 1
H0AB H 0.5872 0.4582 -0.4017 0.226 Uiso 0.70(2) 1 calc GR . P B 1
H0AC H 0.5281 0.4100 -0.4826 0.226 Uiso 0.70(2) 1 calc GR . P B 1
C170 C 0.3150(8) 0.3496(4) -0.3676(7) 0.075(2) Uani 1 1 d . . . . .
C172 C 0.2418(12) 0.3161(5) -0.4474(9) 0.123(4) Uani 1 1 d . U . . .
H172 H 0.2680 0.2955 -0.4937 0.147 Uiso 1 1 calc R . . . .
C171 C 0.2709(9) 0.3787(5) -0.3037(9) 0.094(3) Uani 1 1 d . . . . .
H171 H 0.3173 0.4011 -0.2497 0.113 Uiso 1 1 calc R . . . .
C173 C 0.1579(11) 0.3764(6) -0.3156(11) 0.124(4) Uani 1 1 d . . . . .
H173 H 0.1293 0.3972 -0.2714 0.149 Uiso 1 1 calc R . . . .
C174 C 0.0945(14) 0.3439(7) -0.3910(14) 0.149(6) Uani 1 1 d . . . . .
H174 H 0.0198 0.3423 -0.3979 0.179 Uiso 1 1 calc R . . . .
C175 C 0.1268(16) 0.3135(7) -0.4579(13) 0.159(7) Uani 1 1 d . U . . .
H175 H 0.0773 0.2912 -0.5099 0.191 Uiso 1 1 calc R . . . .
C0AB C 0.457(5) 0.4696(15) -0.417(4) 0.18(3) Uani 0.30(2) 1 d D U P B 2
H0AD H 0.4493 0.4628 -0.4892 0.268 Uiso 0.30(2) 1 calc GR . P B 2
H0AE H 0.5216 0.4925 -0.3843 0.268 Uiso 0.30(2) 1 calc GR . P B 2
H0AF H 0.3928 0.4896 -0.4128 0.268 Uiso 0.30(2) 1 calc GR . P B 2

loop_
_atom_site_aniso_label
_atom_site_aniso_U_11
_atom_site_aniso_U_22
_atom_site_aniso_U_33
_atom_site_aniso_U_23
_atom_site_aniso_U_13
_atom_site_aniso_U_12
Sm1 0.02132(13) 0.03199(14) 0.03740(16) -0.00221(18) 0.00983(11) -0.00070(16)
Sm2 0.02146(13) 0.03870(16) 0.04032(17) -0.00230(19) 0.00985(12) 0.00017(18)
O1 0.027(3) 0.054(3) 0.063(4) -0.020(3) 0.010(3) 0.002(2)
O6 0.035(3) 0.039(2) 0.049(3) -0.013(2) 0.013(3) -0.001(2)
O2 0.024(2) 0.046(3) 0.057(3) -0.016(2) 0.006(2) 0.006(2)
C50 0.037(4) 0.049(4) 0.040(4) -0.008(3) 0.012(3) 0.006(3)
C67 0.038(4) 0.032(3) 0.042(4) -0.006(3) 0.016(3) -0.004(3)
O5 0.030(2) 0.037(2) 0.053(3) -0.011(2) 0.011(2) 0.004(2)
O9 0.025(2) 0.039(2) 0.051(3) 0.0019(19) 0.016(2) -0.0014(18)
C101 0.026(3) 0.035(4) 0.045(3) 0.016(3) 0.009(2) -0.002(3)
C78 0.025(3) 0.055(4) 0.043(3) 0.008(4) 0.009(2) 0.005(4)
O7 0.053(3) 0.046(3) 0.047(3) 0.004(2) 0.016(2) 0.002(2)
C103 0.024(3) 0.050(4) 0.064(4) 0.020(4) 0.011(3) 0.004(4)
O3 0.029(2) 0.047(2) 0.047(3) -0.002(2) 0.020(2) -0.005(2)
O10 0.025(2) 0.051(3) 0.053(3) 0.009(2) 0.013(2) -0.001(2)
N3 0.028(3) 0.035(3) 0.052(3) 0.002(2) 0.014(2) 0.003(2)
O8 0.057(3) 0.052(3) 0.046(3) 0.003(2) 0.012(2) 0.001(2)
O4 0.022(2) 0.060(3) 0.054(3) 0.012(2) 0.010(2) -0.004(2)
O11 0.059(3) 0.057(3) 0.069(4) 0.015(3) 0.023(3) 0.013(3)
N2 0.024(3) 0.050(3) 0.052(4) 0.007(3) 0.009(3) 0.003(2)
O12 0.068(3) 0.062(4) 0.059(3) 0.006(2) 0.019(2) 0.007(3)
N1 0.031(3) 0.060(4) 0.050(4) -0.017(3) 0.012(3) -0.009(3)
C95 0.035(4) 0.026(3) 0.053(5) 0.004(3) 0.020(4) 0.002(3)
C80 0.026(3) 0.066(5) 0.060(4) 0.023(4) 0.015(3) 0.007(3)
C90 0.035(4) 0.060(4) 0.043(4) 0.013(3) 0.010(3) 0.005(3)
C81 0.043(4) 0.039(4) 0.057(5) -0.014(3) 0.016(4) -0.001(3)
C86 0.030(4) 0.036(4) 0.046(5) -0.005(3) 0.017(4) 0.001(3)
C99 0.063(4) 0.077(5) 0.057(4) -0.022(5) 0.016(3) -0.006(5)
C102 0.027(3) 0.040(3) 0.046(4) 0.010(3) 0.005(3) -0.003(3)
C92 0.027(4) 0.052(5) 0.049(5) 0.012(4) 0.008(3) -0.008(3)
C97 0.036(4) 0.057(4) 0.055(5) 0.011(4) 0.016(3) 0.004(3)
C98 0.056(5) 0.068(5) 0.052(5) 0.018(4) 0.023(4) 0.008(4)
C77 0.027(3) 0.054(4) 0.043(4) 0.012(3) 0.004(3) -0.006(3)
C82 0.044(5) 0.079(6) 0.049(5) 0.020(4) 0.018(4) 0.007(4)
C89 0.068(5) 0.052(4) 0.075(6) 0.012(4) 0.021(5) -0.003(4)
C88 0.034(4) 0.053(4) 0.050(4) 0.013(3) 0.016(3) 0.004(3)
N4 0.033(3) 0.041(3) 0.047(3) -0.002(3) 0.009(3) -0.005(2)
C113 0.035(4) 0.049(4) 0.062(5) -0.002(3) 0.016(3) 0.003(3)
C132 0.038(4) 0.048(4) 0.064(5) -0.002(4) 0.014(4) 0.005(3)
C134 0.053(4) 0.037(4) 0.059(5) -0.015(3) 0.029(4) -0.005(3)
C129 0.022(4) 0.104(8) 0.083(6) 0.029(5) 0.015(4) 0.002(4)
C111 0.028(4) 0.075(5) 0.075(5) 0.025(4) 0.021(4) 0.010(4)
C127 0.035(4) 0.069(5) 0.059(5) 0.006(4) 0.008(4) -0.014(4)
C105 0.042(4) 0.046(4) 0.071(5) -0.015(4) 0.018(4) -0.006(3)
C125 0.046(5) 0.087(6) 0.082(6) -0.030(5) 0.017(4) -0.011(4)
C106 0.061(5) 0.048(4) 0.071(6) -0.016(4) 0.013(4) -0.009(4)
C114 0.041(4) 0.045(4) 0.063(5) -0.010(4) 0.008(4) 0.015(3)
C108 0.036(4) 0.050(4) 0.056(5) 0.005(3) 0.002(3) -0.012(3)
C138 0.065(6) 0.048(4) 0.066(6) 0.020(4) 0.027(5) 0.004(4)
C107 0.054(5) 0.056(5) 0.074(6) -0.005(4) 0.000(4) -0.027(4)
C133 0.042(5) 0.082(6) 0.105(7) -0.056(5) 0.028(5) -0.007(4)
C131 0.041(4) 0.065(5) 0.079(6) 0.005(4) 0.024(4) 0.021(4)
C124 0.082(5) 0.103(6) 0.060(5) -0.005(7) 0.012(4) 0.009(8)
C112 0.048(4) 0.054(4) 0.071(5) 0.009(4) 0.026(4) 0.016(4)
C110 0.025(4) 0.084(6) 0.090(6) 0.024(5) 0.010(4) -0.006(4)
C118 0.059(5) 0.064(5) 0.044(5) 0.013(4) 0.006(4) -0.003(4)
C115 0.052(4) 0.039(4) 0.066(5) -0.015(3) 0.019(4) 0.005(3)
C122 0.048(4) 0.087(5) 0.058(5) 0.015(4) 0.021(4) 0.002(4)
C109 0.032(4) 0.072(5) 0.079(6) 0.007(4) -0.002(4) -0.022(4)
C130 0.035(4) 0.075(5) 0.076(6) 0.024(4) 0.028(4) 0.023(4)
C128 0.029(4) 0.094(6) 0.074(6) 0.005(5) 0.008(4) -0.020(4)
C120 0.066(6) 0.068(5) 0.078(6) 0.014(5) 0.021(5) 0.006(5)
C126 0.050(6) 0.089(7) 0.092(8) -0.019(6) 0.006(5) -0.024(5)
C117 0.087(8) 0.085(8) 0.119(10) -0.053(8) -0.010(8) -0.011(6)
C121 0.100(7) 0.113(8) 0.058(6) 0.009(5) 0.029(5) 0.016(6)
C136 0.056(5) 0.066(5) 0.072(6) -0.021(4) 0.028(4) -0.010(4)
C137 0.073(6) 0.110(8) 0.074(7) -0.029(6) 0.019(5) -0.006(6)
C116 0.076(6) 0.058(5) 0.094(7) -0.023(5) 0.015(5) -0.008(4)
C135 0.087(6) 0.055(5) 0.088(6) -0.019(4) 0.046(5) -0.022(4)
C123 0.056(5) 0.085(6) 0.052(5) 0.005(4) 0.016(4) -0.003(4)
C119 0.051(4) 0.066(5) 0.040(4) 0.026(4) 0.007(4) 0.015(4)
C152 0.097(7) 0.114(8) 0.066(6) 0.045(5) 0.045(5) 0.039(6)
C157 0.063(6) 0.152(10) 0.069(7) 0.031(6) 0.035(5) 0.018(6)
C156 0.074(6) 0.150(11) 0.053(5) 0.000(6) 0.021(5) 0.041(6)
C139 0.082(6) 0.084(6) 0.074(7) -0.014(5) 0.015(6) 0.001(5)
C155 0.155(11) 0.061(5) 0.089(8) 0.019(5) 0.024(7) -0.004(6)
C141 0.152(13) 0.090(8) 0.067(8) -0.028(6) 0.004(8) 0.028(8)
C148 0.096(8) 0.155(11) 0.204(14) 0.127(11) 0.065(9) 0.024(8)
C143 0.094(8) 0.050(5) 0.214(13) 0.024(6) 0.058(9) -0.004(5)
C140 0.156(13) 0.104(9) 0.088(10) 0.009(7) 0.042(9) 0.014(8)
C147 0.121(9) 0.073(7) 0.125(9) 0.000(6) 0.042(7) 0.020(6)
C144 0.109(9) 0.079(7) 0.229(16) 0.034(9) 0.063(10) -0.024(7)
C146 0.201(15) 0.052(7) 0.182(14) -0.016(7) 0.057(13) 0.031(9)
C145 0.188(14) 0.074(8) 0.119(10) 0.005(7) 0.060(11) -0.031(10)
C159 0.073(8) 0.140(12) 0.137(12) 0.079(10) 0.042(8) 0.004(8)
C162 0.100(8) 0.066(6) 0.150(10) -0.051(7) 0.071(8) -0.046(6)
C161 0.118(9) 0.070(6) 0.112(9) -0.013(6) 0.046(7) -0.005(6)
C163 0.067(7) 0.126(10) 0.116(9) -0.076(8) 0.036(7) -0.039(6)
C160 0.063(7) 0.078(6) 0.133(11) 0.037(7) 0.005(7) 0.002(5)
C158 0.101(10) 0.205(15) 0.100(10) 0.054(10) 0.066(8) 0.021(10)
C168 0.046(5) 0.102(7) 0.087(7) 0.038(5) 0.013(5) 0.017(5)
C166 0.056(6) 0.077(6) 0.123(9) -0.044(6) 0.019(6) -0.016(5)
C169 0.061(6) 0.160(11) 0.163(12) 0.056(10) 0.034(7) 0.000(7)
C167 0.084(7) 0.121(9) 0.178(12) -0.066(8) 0.064(8) 0.020(6)
C3 0.25(2) 0.072(10) 0.134(16) 0.027(10) 0.038(15) 0.024(11)
C3A 0.19(4) 0.11(5) 0.06(3) 0.04(3) 0.04(2) 0.05(4)
C0AA 0.087(12) 0.24(3) 0.115(15) 0.103(15) 0.017(10) -0.015(14)
C170 0.081(7) 0.082(6) 0.055(6) 0.035(5) 0.012(5) 0.030(5)
C172 0.158(11) 0.107(9) 0.076(8) 0.019(6) 0.002(9) 0.003(9)
C171 0.073(8) 0.130(9) 0.073(7) 0.025(6) 0.016(6) 0.013(7)
C173 0.098(10) 0.161(12) 0.118(11) 0.051(9) 0.043(8) 0.027(9)
C174 0.120(13) 0.159(16) 0.134(16) 0.045(11) -0.003(11) -0.018(11)
C175 0.151(12) 0.121(12) 0.130(14) 0.036(9) -0.055(12) -0.044(11)
C0AB 0.24(6) 0.16(4) 0.15(4) 0.12(4) 0.09(4) 0.08(4)

loop_
_atom_type_symbol
_atom_type_description
_atom_type_scat_dispersion_real
_atom_type_scat_dispersion_imag
_atom_type_scat_source
C C 0.0033 0.0016 'International Tables Vol C Tables 4.2.6.8 and 6.1.1.4'
H H 0.0000 0.0000 'International Tables Vol C Tables 4.2.6.8 and 6.1.1.4'
N N 0.0061 0.0033 'International Tables Vol C Tables 4.2.6.8 and 6.1.1.4'
O O 0.0106 0.0060 'International Tables Vol C Tables 4.2.6.8 and 6.1.1.4'
Sm Sm -0.1638 3.4418 'International Tables Vol C Tables 4.2.6.8 and 6.1.1.4'

loop_
_geom_angle_atom_site_label_1
_geom_angle_atom_site_label_2
_geom_angle_atom_site_label_3
_geom_angle
O6 Sm1 Sm2 67.73(11)
O6 Sm1 O2 135.61(14)
O6 Sm1 O9 70.70(14)
O6 Sm1 O7 76.45(15)
O6 Sm1 O10 81.77(15)
O6 Sm1 N3 79.84(15)
O6 Sm1 O8 127.77(15)
O6 Sm1 C95 75.33(18)
O6 Sm1 C92 102.5(2)
O6 Sm1 N4 138.65(16)
O2 Sm1 Sm2 68.47(9)
O2 Sm1 O9 69.55(13)
O2 Sm1 O7 130.79(15)
O2 Sm1 O10 87.69(14)
O2 Sm1 N3 137.43(14)
O2 Sm1 O8 83.11(15)
O2 Sm1 C95 77.16(16)
O2 Sm1 C92 107.90(19)
O2 Sm1 N4 76.51(14)
O9 Sm1 Sm2 34.90(8)
O9 Sm1 N3 118.26(14)
O9 Sm1 C95 25.19(14)
O9 Sm1 C92 159.76(15)
O9 Sm1 N4 113.17(14)
O7 Sm1 Sm2 115.97(10)
O7 Sm1 O9 143.19(14)
O7 Sm1 O10 140.07(14)
O7 Sm1 N3 70.26(15)
O7 Sm1 C95 150.40(17)
O7 Sm1 C92 26.25(17)
O7 Sm1 N4 102.35(15)
O3 Sm1 Sm2 39.70(10)
O3 Sm1 O6 74.88(14)
O3 Sm1 O2 76.27(14)
O3 Sm1 O9 74.60(13)
O3 Sm1 O7 81.29(14)
O3 Sm1 O10 124.55(13)
O3 Sm1 N3 145.58(14)
O3 Sm1 O8 87.07(14)
O3 Sm1 C95 99.72(16)
O3 Sm1 C92 85.26(15)
O3 Sm1 N4 146.43(15)
O10 Sm1 Sm2 84.95(9)
O10 Sm1 O9 50.19(12)
O10 Sm1 N3 73.23(14)
O10 Sm1 C95 25.01(15)
O10 Sm1 C92 149.48(15)
O10 Sm1 N4 73.31(15)
N3 Sm1 Sm2 143.17(11)
N3 Sm1 C95 95.99(17)
N3 Sm1 C92 77.79(17)
N3 Sm1 N4 61.78(15)
O8 Sm1 Sm2 123.01(10)
O8 Sm1 O9 149.85(13)
O8 Sm1 O7 52.26(14)
O8 Sm1 O10 143.78(14)
O8 Sm1 N3 90.36(15)
O8 Sm1 C95 156.86(17)
O8 Sm1 C92 26.12(17)
O8 Sm1 N4 70.48(15)
C95 Sm1 Sm2 60.03(13)
C92 Sm1 Sm2 124.91(12)
C92 Sm1 C95 173.7(2)
N4 Sm1 Sm2 139.30(11)
N4 Sm1 C95 93.00(17)
N4 Sm1 C92 84.76(18)
O1 Sm2 Sm1 67.52(11)
O1 Sm2 O5 135.28(15)
O1 Sm2 O9 74.37(15)
O1 Sm2 O3 69.62(15)
O1 Sm2 O4 82.44(16)
O1 Sm2 O11 79.79(18)
O1 Sm2 N2 75.10(16)
O1 Sm2 O12 130.54(17)
O1 Sm2 N1 135.00(17)
O1 Sm2 C86 75.54(18)
O1 Sm2 C82 105.7(2)
O5 Sm2 Sm1 68.62(10)
O5 Sm2 O3 69.66(13)
O5 Sm2 O4 85.74(14)
O5 Sm2 O11 128.50(16)
O5 Sm2 N2 141.46(15)
O5 Sm2 O12 81.30(15)
O5 Sm2 N1 80.32(15)
O5 Sm2 C86 75.88(16)
O5 Sm2 C82 106.4(2)
O9 Sm2 Sm1 38.69(10)
O9 Sm2 O5 77.12(14)
O9 Sm2 O3 73.52(12)
O9 Sm2 O4 123.87(13)
O9 Sm2 O11 81.10(15)
O9 Sm2 N2 141.26(15)
O9 Sm2 O12 87.91(15)
O9 Sm2 N1 150.38(16)
O9 Sm2 C86 99.20(16)
O9 Sm2 C82 86.92(18)
O3 Sm2 Sm1 34.84(8)
O3 Sm2 C86 25.70(14)
O3 Sm2 C82 160.44(17)
O4 Sm2 Sm1 85.26(9)
O4 Sm2 O3 50.46(12)
O4 Sm2 O11 143.60(15)
O4 Sm2 N2 74.35(15)
O4 Sm2 O12 141.82(15)
O4 Sm2 N1 72.69(16)
O4 Sm2 C86 24.79(15)
O4 Sm2 C82 149.04(17)
O11 Sm2 Sm1 116.09(12)
O11 Sm2 O3 144.34(16)
O11 Sm2 N2 70.49(16)
O11 Sm2 N1 98.58(18)
O11 Sm2 C86 154.20(18)
O11 Sm2 C82 25.9(2)
N2 Sm2 Sm1 139.36(12)
N2 Sm2 O3 116.51(14)
N2 Sm2 C86 95.67(17)
N2 Sm2 C82 78.96(19)
O12 Sm2 Sm1 121.99(11)
O12 Sm2 O3 148.19(14)
O12 Sm2 O11 51.63(17)
O12 Sm2 N2 94.21(16)
O12 Sm2 N1 69.80(17)
O12 Sm2 C86 153.82(17)
O12 Sm2 C82 26.04(19)
N1 Sm2 Sm1 143.10(13)
N1 Sm2 O3 115.86(15)
N1 Sm2 N2 62.50(17)
N1 Sm2 C86 93.59(18)
N1 Sm2 C82 81.3(2)
C86 Sm2 Sm1 60.53(13)
C82 Sm2 Sm1 125.61(15)
C82 Sm2 C86 173.83(19)
C50 O1 Sm2 137.1(4)
C67 O6 Sm1 137.6(4)
C50 O2 Sm1 135.6(4)
O1 C50 O2 126.5(6)
O1 C50 C114 115.6(6)
O2 C50 C114 117.8(6)
O6 C67 C81 114.6(5)
O5 C67 O6 125.6(6)
O5 C67 C81 119.7(6)
C67 O5 Sm2 136.9(4)
Sm2 O9 Sm1 106.41(15)
C95 O9 Sm1 92.6(4)
C95 O9 Sm2 160.3(4)
C103 C101 C102 119.3(6)
N3 C101 C103 121.9(6)
N3 C101 C102 118.9(5)
N2 C78 C80 122.6(7)
N2 C78 C77 118.2(5)
C80 C78 C77 119.2(6)
C92 O7 Sm1 90.6(4)
C101 C103 C110 118.9(7)
C111 C103 C101 117.9(6)
C111 C103 C110 123.2(6)
Sm1 O3 Sm2 105.47(14)
C86 O3 Sm1 165.0(4)
C86 O3 Sm2 89.5(4)
C95 O10 Sm1 95.7(4)
C101 N3 Sm1 121.0(4)
C113 N3 Sm1 121.0(4)
C113 N3 C101 118.0(5)
C92 O8 Sm1 94.4(4)
C86 O4 Sm2 98.2(4)
C82 O11 Sm2 92.4(5)
C78 N2 Sm2 120.3(4)
C132 N2 Sm2 122.3(4)
C132 N2 C78 117.4(6)
C82 O12 Sm2 93.2(5)
C77 N1 Sm2 120.6(4)
C125 N1 Sm2 121.4(5)
C125 N1 C77 117.9(6)
O9 C95 Sm1 62.2(3)
O9 C95 C97 118.6(6)
O10 C95 Sm1 59.2(3)
O10 C95 O9 121.4(6)
O10 C95 C97 119.9(6)
C97 C95 Sm1 178.3(5)
C78 C80 C129 119.1(7)
C130 C80 C78 117.4(6)
C130 C80 C129 123.5(6)
C122 C90 C88 123.0(7)
C122 C90 C123 117.9(7)
C123 C90 C88 119.0(6)
C67 C81 H81 106.3
C134 C81 C67 114.1(5)
C134 C81 H81 106.3
C134 C81 C133 112.4(6)
C133 C81 C67 110.7(5)
C133 C81 H81 106.3
O3 C86 Sm2 64.8(3)
O3 C86 C88 118.6(6)
O4 C86 Sm2 57.0(3)
O4 C86 O3 121.7(6)
O4 C86 C88 119.8(6)
C88 C86 Sm2 175.6(5)
H99A C99 H99B 109.5
H99A C99 H99C 109.5
H99B C99 H99C 109.5
C98 C99 H99A 109.5
C98 C99 H99B 109.5
C98 C99 H99C 109.5
N4 C102 C101 117.8(5)
N4 C102 C108 121.5(6)
C108 C102 C101 120.7(6)
O7 C92 Sm1 63.1(3)
O7 C92 C118 118.6(7)
O8 C92 Sm1 59.5(3)
O8 C92 O7 122.2(6)
O8 C92 C118 119.2(7)
C118 C92 Sm1 172.9(4)
C95 C97 H97 106.6
C95 C97 C98 110.9(6)
C98 C97 H97 106.6
C138 C97 C95 113.8(6)
C138 C97 H97 106.6
C138 C97 C98 111.8(6)
C99 C98 C97 114.6(6)
C99 C98 H98A 108.6
C99 C98 H98B 108.6
C97 C98 H98A 108.6
C97 C98 H98B 108.6
H98A C98 H98B 107.6
N1 C77 C78 118.3(5)
N1 C77 C127 122.7(6)
C127 C77 C78 119.0(6)
O11 C82 Sm2 61.7(4)
O11 C82 O12 121.2(7)
O11 C82 C152 119.7(8)
O12 C82 Sm2 60.8(4)
O12 C82 C152 118.9(8)
C152 C82 Sm2 164.6(5)
H89A C89 H89B 107.8
C88 C89 H89A 109.1
C88 C89 H89B 109.1
C161 C89 H89A 109.1
C161 C89 H89B 109.1
C161 C89 C88 112.6(7)
C90 C88 C86 110.1(5)
C90 C88 C89 116.0(6)
C90 C88 H88 107.0
C86 C88 H88 107.0
C89 C88 C86 109.2(6)
C89 C88 H88 107.0
C102 N4 Sm1 120.6(4)
C105 N4 Sm1 121.5(4)
C105 N4 C102 117.9(5)
N3 C113 H113 118.3
N3 C113 C112 123.3(6)
C112 C113 H113 118.3
N2 C132 H132 118.4
N2 C132 C131 123.3(7)
C131 C132 H132 118.4
C136 C134 C81 121.5(6)
C135 C134 C81 121.1(7)
C135 C134 C136 117.3(7)
C80 C129 H129 119.3
C128 C129 C80 121.4(7)
C128 C129 H129 119.3
C103 C111 H111 120.3
C112 C111 C103 119.4(6)
C112 C111 H111 120.3
C77 C127 C128 119.3(7)
C126 C127 C77 117.0(7)
C126 C127 C128 123.7(7)
N4 C105 H105 118.4
N4 C105 C106 123.3(7)
C106 C105 H105 118.4
N1 C125 H125 118.3
N1 C125 C166 123.3(8)
C166 C125 H125 118.3
C105 C106 H106 120.5
C107 C106 C105 119.1(7)
C107 C106 H106 120.5
C50 C114 H114 106.5
C115 C114 C50 113.4(6)
C115 C114 H114 106.5
C115 C114 C155 115.9(7)
C155 C114 C50 107.5(6)
C155 C114 H114 106.5
C102 C108 C109 118.2(7)
C107 C108 C102 118.4(7)
C107 C108 C109 123.4(7)
C143 C138 C97 123.0(8)
C143 C138 C147 115.5(9)
C147 C138 C97 121.3(8)
C106 C107 C108 119.7(7)
C106 C107 H107 120.1
C108 C107 H107 120.1
C81 C133 H13A 108.8
C81 C133 H13B 108.8
C81 C133 C167 114.0(8)
H13A C133 H13B 107.6
C167 C133 H13A 108.8
C167 C133 H13B 108.8
C132 C131 H131 120.2
C130 C131 C132 119.5(7)
C130 C131 H131 120.2
C123 C124 H124 119.5
C156 C124 H124 119.5
C156 C124 C123 121.0(10)
C113 C112 H112 120.2
C111 C112 C113 119.5(7)
C111 C112 H112 120.2
C103 C110 H110 119.3
C109 C110 C103 121.4(7)
C109 C110 H110 119.3
C92 C118 H118 107.5
C119 C118 C92 107.9(5)
C119 C118 H118 107.5
C119 C118 C168 112.4(6)
C168 C118 C92 113.8(6)
C168 C118 H118 107.5
C116 C115 C114 124.5(8)
C116 C115 C139 117.4(8)
C139 C115 C114 118.1(7)
C90 C122 H122 119.8
C90 C122 C157 120.4(8)
C157 C122 H122 119.8
C108 C109 H109 119.2
C110 C109 C108 121.6(7)
C110 C109 H109 119.2
C80 C130 H130 120.1
C131 C130 C80 119.8(6)
C131 C130 H130 120.1
C129 C128 C127 121.7(7)
C129 C128 H128 119.1
C127 C128 H128 119.1
C119 C120 H120 120.4
C119 C120 C160 119.2(9)
C160 C120 H120 120.4
C127 C126 H126 119.8
C166 C126 C127 120.3(8)
C166 C126 H126 119.8
C116 C117 H117 119.6
C141 C117 H117 119.6
C141 C117 C116 120.8(11)
C119 C121 H121 119.6
C158 C121 H121 119.6
C158 C121 C119 120.8(11)
C134 C136 H136 119.6
C134 C136 C137 120.8(8)
C137 C136 H136 119.6
C136 C137 H137 119.9
C163 C137 C136 120.2(10)
C163 C137 H137 119.9
C115 C116 C117 121.6(10)
C115 C116 H116 119.2
C117 C116 H116 119.2
C134 C135 H135 119.4
C162 C135 C134 121.2(9)
C162 C135 H135 119.4
C90 C123 H123 119.4
C124 C123 C90 121.1(8)
C124 C123 H123 119.4
C120 C119 C118 122.4(8)
C120 C119 C121 117.7(8)
C121 C119 C118 119.9(8)
C82 C152 H152 107.2
C148 C152 C82 111.8(9)
C148 C152 H152 107.2
C170 C152 C82 109.8(6)
C170 C152 H152 107.2
C170 C152 C148 113.3(8)
C122 C157 H157 119.5
C156 C157 C122 121.1(9)
C156 C157 H157 119.5
C124 C156 C157 118.5(9)
C124 C156 H156 120.8
C157 C156 H156 120.8
C115 C139 H139 119.7
C115 C139 C140 120.6(9)
C140 C139 H139 119.7
C114 C155 H15A 107.9
C114 C155 H15B 107.9
C114 C155 H15C 109.6
C114 C155 H15D 109.6
H15A C155 H15B 107.2
H15C C155 H15D 108.1
C3 C155 C114 117.7(12)
C3 C155 H15A 107.9
C3 C155 H15B 107.9
C3A C155 C114 110(2)
C3A C155 H15C 109.6
C3A C155 H15D 109.6
C117 C141 H141 120.8
C140 C141 C117 118.4(12)
C140 C141 H141 120.8
C152 C148 H14C 98.5
C152 C148 H14D 98.5
C152 C148 H14A 109.9
C152 C148 H14B 109.9
H14C C148 H14D 103.8
H14A C148 H14B 108.3
C0AA C148 C152 108.9(13)
C0AA C148 H14A 109.9
C0AA C148 H14B 109.9
C0AB C148 C152 152(3)
C0AB C148 H14C 98.5
C0AB C148 H14D 98.5
C138 C143 H143 118.0
C138 C143 C144 124.1(10)
C144 C143 H143 118.0
C139 C140 H140 119.5
C141 C140 C139 121.1(12)
C141 C140 H140 119.5
C138 C147 H147 120.4
C138 C147 C146 119.3(11)
C146 C147 H147 120.4
C143 C144 H144 119.4
C145 C144 C143 121.1(12)
C145 C144 H144 119.4
C147 C146 H146 119.5
C145 C146 C147 120.9(12)
C145 C146 H146 119.5
C144 C145 C146 119.1(12)
C144 C145 H145 120.5
C146 C145 H145 120.5
C160 C159 H159 120.3
C158 C159 H159 120.3
C158 C159 C160 119.5(12)
C135 C162 H162 119.6
C163 C162 C135 120.8(9)
C163 C162 H162 119.6
C89 C161 H16A 109.5
C89 C161 H16B 109.5
C89 C161 H16C 109.5
H16A C161 H16B 109.5
H16A C161 H16C 109.5
H16B C161 H16C 109.5
C137 C163 H163 120.2
C162 C163 C137 119.7(9)
C162 C163 H163 120.2
C120 C160 H160 119.7
C159 C160 C120 120.6(11)
C159 C160 H160 119.7
C121 C158 H158 119.0
C159 C158 C121 122.1(13)
C159 C158 H158 119.0
C118 C168 H16D 109.0
C118 C168 H16E 109.0
H16D C168 H16E 107.8
C169 C168 C118 112.9(8)
C169 C168 H16D 109.0
C169 C168 H16E 109.0
C125 C166 H166 120.7
C126 C166 C125 118.7(8)
C126 C166 H166 120.7
C168 C169 H16F 109.5
C168 C169 H16G 109.5
C168 C169 H16H 109.5
H16F C169 H16G 109.5
H16F C169 H16H 109.5
H16G C169 H16H 109.5
C133 C167 H16I 109.5
C133 C167 H16J 109.5
C133 C167 H16K 109.5
H16I C167 H16J 109.5
H16I C167 H16K 109.5
H16J C167 H16K 109.5
C155 C3 H3A 109.5
C155 C3 H3B 109.5
C155 C3 H3C 109.5
H3A C3 H3B 109.5
H3A C3 H3C 109.5
H3B C3 H3C 109.5
C155 C3A H3AA 109.5
C155 C3A H3AB 109.5
C155 C3A H3AC 109.5
H3AA C3A H3AB 109.5
H3AA C3A H3AC 109.5
H3AB C3A H3AC 109.5
C148 C0AA H0AA 109.5
C148 C0AA H0AB 109.5
C148 C0AA H0AC 109.5
H0AA C0AA H0AB 109.5
H0AA C0AA H0AC 109.5
H0AB C0AA H0AC 109.5
C172 C170 C152 122.0(10)
C171 C170 C152 121.3(10)
C171 C170 C172 116.5(10)
C170 C172 H172 119.9
C170 C172 C175 120.3(13)
C175 C172 H172 119.9
C170 C171 H171 118.6
C170 C171 C173 122.7(12)
C173 C171 H171 118.6
C171 C173 H173 121.2
C174 C173 C171 117.6(15)
C174 C173 H173 121.2
C173 C174 H174 117.2
C173 C174 C175 126(2)
C175 C174 H174 117.2
C172 C175 H175 121.4
C174 C175 C172 117.2(16)
C174 C175 H175 121.4
C148 C0AB H0AD 109.5
C148 C0AB H0AE 109.5
C148 C0AB H0AF 109.5
H0AD C0AB H0AE 109.5
H0AD C0AB H0AF 109.5
H0AE C0AB H0AF 109.5

loop_
_geom_bond_atom_site_label_1
_geom_bond_atom_site_label_2
_geom_bond_distance
Sm1 Sm2 3.9902(6)
Sm1 O6 2.378(4)
Sm1 O2 2.403(4)
Sm1 O9 2.600(4)
Sm1 O7 2.521(4)
Sm1 O3 2.365(4)
Sm1 O10 2.537(4)
Sm1 N3 2.628(5)
Sm1 O8 2.442(4)
Sm1 C95 2.937(7)
Sm1 C92 2.826(7)
Sm1 N4 2.653(5)
Sm2 O1 2.358(5)
Sm2 O5 2.403(4)
Sm2 O9 2.380(4)
Sm2 O3 2.644(4)
Sm2 O4 2.476(4)
Sm2 O11 2.499(5)
Sm2 N2 2.627(5)
Sm2 O12 2.479(5)
Sm2 N1 2.620(5)
Sm2 C86 2.922(7)
Sm2 C82 2.836(7)
O1 C50 1.245(7)
O6 C67 1.264(7)
O2 C50 1.252(7)
C50 C114 1.530(9)
C67 O5 1.250(7)
C67 C81 1.533(8)
O9 C95 1.251(7)
C101 C103 1.411(7)
C101 N3 1.357(7)
C101 C102 1.422(9)
C78 N2 1.352(8)
C78 C80 1.410(8)
C78 C77 1.441(10)
O7 C92 1.250(8)
C103 C111 1.404(10)
C103 C110 1.432(10)
O3 C86 1.267(7)
O10 C95 1.248(7)
N3 C113 1.316(8)
O8 C92 1.248(8)
O4 C86 1.238(7)
O11 C82 1.241(9)
N2 C132 1.324(8)
O12 C82 1.247(9)
N1 C77 1.353(8)
N1 C125 1.293(9)
C95 C97 1.519(9)
C80 C129 1.420(9)
C80 C130 1.386(10)
C90 C88 1.513(9)
C90 C122 1.375(9)
C90 C123 1.379(9)
C81 H81 0.9800
C81 C134 1.505(9)
C81 C133 1.517(10)
C86 C88 1.528(9)
C99 H99A 0.9600
C99 H99B 0.9600
C99 H99C 0.9600
C99 C98 1.488(10)
C102 N4 1.358(7)
C102 C108 1.401(8)
C92 C118 1.543(9)
C97 H97 0.9800
C97 C98 1.531(10)
C97 C138 1.507(10)
C98 H98A 0.9700
C98 H98B 0.9700
C77 C127 1.398(9)
C82 C152 1.538(10)
C89 H89A 0.9700
C89 H89B 0.9700
C89 C88 1.528(9)
C89 C161 1.497(11)
C88 H88 0.9800
N4 C105 1.318(8)
C113 H113 0.9300
C113 C112 1.400(9)
C132 H132 0.9300
C132 C131 1.386(9)
C134 C136 1.377(10)
C134 C135 1.373(9)
C129 H129 0.9300
C129 C128 1.318(10)
C111 H111 0.9300
C111 C112 1.342(10)
C127 C128 1.425(10)
C127 C126 1.383(11)
C105 H105 0.9300
C105 C106 1.386(9)
C125 H125 0.9300
C125 C166 1.402(10)
C106 H106 0.9300
C106 C107 1.350(10)
C114 H114 0.9800
C114 C115 1.490(10)
C114 C155 1.508(12)
C108 C107 1.379(10)
C108 C109 1.437(10)
C138 C143 1.345(12)
C138 C147 1.361(11)
C107 H107 0.9300
C133 H13A 0.9700
C133 H13B 0.9700
C133 C167 1.523(11)
C131 H131 0.9300
C131 C130 1.348(10)
C124 H124 0.9300
C124 C123 1.365(10)
C124 C156 1.363(11)
C112 H112 0.9300
C110 H110 0.9300
C110 C109 1.328(10)
C118 H118 0.9800
C118 C119 1.514(10)
C118 C168 1.516(10)
C115 C116 1.362(10)
C115 C139 1.368(11)
C122 H122 0.9300
C122 C157 1.378(11)
C109 H109 0.9300
C130 H130 0.9300
C128 H128 0.9300
C120 H120 0.9300
C120 C119 1.365(11)
C120 C160 1.414(13)
C126 H126 0.9300
C126 C166 1.343(12)
C117 H117 0.9300
C117 C116 1.367(14)
C117 C141 1.357(17)
C121 H121 0.9300
C121 C119 1.387(11)
C121 C158 1.355(14)
C136 H136 0.9300
C136 C137 1.381(11)
C137 H137 0.9300
C137 C163 1.359(14)
C116 H116 0.9300
C135 H135 0.9300
C135 C162 1.371(12)
C123 H123 0.9300
C152 H152 0.9800
C152 C148 1.523(14)
C152 C170 1.487(11)
C157 H157 0.9300
C157 C156 1.368(12)
C156 H156 0.9300
C139 H139 0.9300
C139 C140 1.384(13)
C155 H15A 0.9700
C155 H15B 0.9700
C155 H15C 0.9700
C155 H15D 0.9700
C155 C3 1.452(15)
C155 C3A 1.44(3)
C141 H141 0.9300
C141 C140 1.349(15)
C148 H14C 0.9700
C148 H14D 0.9700
C148 H14A 0.9700
C148 H14B 0.9700
C148 C0AA 1.446(17)
C148 C0AB 1.34(2)
C143 H143 0.9300
C143 C144 1.367(13)
C140 H140 0.9300
C147 H147 0.9300
C147 C146 1.430(15)
C144 H144 0.9300
C144 C145 1.282(15)
C146 H146 0.9300
C146 C145 1.337(17)
C145 H145 0.9300
C159 H159 0.9300
C159 C160 1.346(16)
C159 C158 1.319(17)
C162 H162 0.9300
C162 C163 1.340(14)
C161 H16A 0.9600
C161 H16B 0.9600
C161 H16C 0.9600
C163 H163 0.9300
C160 H160 0.9300
C158 H158 0.9300
C168 H16D 0.9700
C168 H16E 0.9700
C168 C169 1.500(11)
C166 H166 0.9300
C169 H16F 0.9600
C169 H16G 0.9600
C169 H16H 0.9600
C167 H16I 0.9600
C167 H16J 0.9600
C167 H16K 0.9600
C3 H3A 0.9600
C3 H3B 0.9600
C3 H3C 0.9600
C3A H3AA 0.9600
C3A H3AB 0.9600
C3A H3AC 0.9600
C0AA H0AA 0.9600
C0AA H0AB 0.9600
C0AA H0AC 0.9600
C170 C172 1.401(13)
C170 C171 1.353(13)
C172 H172 0.9300
C172 C175 1.434(18)
C171 H171 0.9300
C171 C173 1.403(14)
C173 H173 0.9300
C173 C174 1.306(17)
C174 H174 0.9300
C174 C175 1.31(2)
C175 H175 0.9300
C0AB H0AD 0.9600
C0AB H0AE 0.9600
C0AB H0AF 0.9600

loop_
_geom_torsion_atom_site_label_1
_geom_torsion_atom_site_label_2
_geom_torsion_atom_site_label_3
_geom_torsion_atom_site_label_4
_geom_torsion
Sm1 O6 C67 O5 25.1(11)
Sm1 O6 C67 C81 -153.5(5)
Sm1 O2 C50 O1 11.8(11)
Sm1 O2 C50 C114 -164.1(5)
Sm1 O9 C95 O10 2.1(7)
Sm1 O9 C95 C97 178.3(5)
Sm1 O7 C92 O8 7.2(6)
Sm1 O7 C92 C118 -172.2(5)
Sm1 O3 C86 Sm2 175.1(16)
Sm1 O3 C86 O4 171.7(11)
Sm1 O3 C86 C88 -8.0(19)
Sm1 O10 C95 O9 -2.1(7)
Sm1 O10 C95 C97 -178.3(5)
Sm1 N3 C113 C112 179.4(5)
Sm1 O8 C92 O7 -7.5(7)
Sm1 O8 C92 C118 172.0(5)
Sm1 N4 C105 C106 -179.4(6)
Sm2 O1 C50 O2 -32.1(12)
Sm2 O1 C50 C114 143.9(5)
Sm2 O9 C95 Sm1 -165.7(12)
Sm2 O9 C95 O10 -163.6(8)
Sm2 O9 C95 C97 12.6(16)
Sm2 O3 C86 O4 -3.5(6)
Sm2 O3 C86 C88 176.9(5)
Sm2 O4 C86 O3 3.7(7)
Sm2 O4 C86 C88 -176.6(5)
Sm2 O11 C82 O12 -12.8(7)
Sm2 O11 C82 C152 162.4(6)
Sm2 N2 C132 C131 -176.5(5)
Sm2 O12 C82 O11 12.9(8)
Sm2 O12 C82 C152 -162.3(6)
Sm2 N1 C77 C78 0.1(8)
Sm2 N1 C77 C127 178.9(5)
Sm2 N1 C125 C166 -177.4(7)
Sm2 C82 C152 C148 136(2)
Sm2 C82 C152 C170 9(3)
O1 C50 C114 C115 140.0(7)
O1 C50 C114 C155 -90.5(8)
O6 C67 O5 Sm2 -4.8(11)
O6 C67 C81 C134 -178.2(6)
O6 C67 C81 C133 -50.2(9)
O2 C50 C114 C115 -43.7(9)
O2 C50 C114 C155 85.8(8)
C50 C114 C115 C116 108.9(8)
C50 C114 C115 C139 -72.3(8)
C50 C114 C155 C3 160.0(12)
C50 C114 C155 C3A 94(3)
C67 C81 C134 C136 69.4(8)
C67 C81 C134 C135 -113.9(7)
C67 C81 C133 C167 169.1(8)
O5 C67 C81 C134 3.1(9)
O5 C67 C81 C133 131.1(7)
O9 C95 C97 C98 -105.8(7)
O9 C95 C97 C138 127.1(7)
C101 C103 C111 C112 -2.4(10)
C101 C103 C110 C109 0.2(11)
C101 N3 C113 C112 -1.9(10)
C101 C102 N4 Sm1 -1.9(7)
C101 C102 N4 C105 177.4(6)
C101 C102 C108 C107 -178.9(6)
C101 C102 C108 C109 -0.1(9)
C78 N2 C132 C131 2.8(10)
C78 C80 C129 C128 -2.8(11)
C78 C80 C130 C131 3.4(10)
C78 C77 C127 C128 -3.9(10)
C78 C77 C127 C126 176.5(7)
O7 C92 C118 C119 -82.7(8)
O7 C92 C118 C168 42.9(9)
C103 C101 N3 Sm1 179.5(4)
C103 C101 N3 C113 0.8(8)
C103 C101 C102 N4 -178.3(5)
C103 C101 C102 C108 0.4(9)
C103 C111 C112 C113 1.4(11)
C103 C110 C109 C108 0.0(12)
O3 C86 C88 C90 104.2(7)
O3 C86 C88 C89 -127.3(6)
O10 C95 C97 C98 70.5(8)
O10 C95 C97 C138 -56.6(9)
N3 C101 C103 C111 1.4(9)
N3 C101 C103 C110 -180.0(6)
N3 C101 C102 N4 1.3(8)
N3 C101 C102 C108 179.9(6)
N3 C113 C112 C111 0.9(11)
O8 C92 C118 C119 97.9(7)
O8 C92 C118 C168 -136.6(7)
O4 C86 C88 C90 -75.5(8)
O4 C86 C88 C89 53.0(8)
O11 C82 C152 C148 45.1(11)
O11 C82 C152 C170 -81.6(10)
N2 C78 C80 C129 179.8(6)
N2 C78 C80 C130 -0.5(10)
N2 C78 C77 N1 2.3(9)
N2 C78 C77 C127 -176.5(6)
N2 C132 C131 C130 0.1(11)
O12 C82 C152 C148 -139.5(9)
O12 C82 C152 C170 93.8(9)
N1 C77 C127 C128 177.4(6)
N1 C77 C127 C126 -2.2(11)
N1 C125 C166 C126 -0.5(15)
C95 C97 C98 C99 51.1(8)
C95 C97 C138 C143 75.4(11)
C95 C97 C138 C147 -109.9(9)
C80 C78 N2 Sm2 176.8(5)
C80 C78 N2 C132 -2.5(9)
C80 C78 C77 N1 -178.0(6)
C80 C78 C77 C127 3.2(9)
C80 C129 C128 C127 2.1(12)
C90 C122 C157 C156 0.1(13)
C81 C67 O5 Sm2 173.8(4)
C81 C134 C136 C137 175.4(7)
C81 C134 C135 C162 -176.8(7)
C102 C101 C103 C111 -179.1(6)
C102 C101 C103 C110 -0.4(9)
C102 C101 N3 Sm1 -0.1(7)
C102 C101 N3 C113 -178.8(6)
C102 N4 C105 C106 1.4(10)
C102 C108 C107 C106 1.8(11)
C102 C108 C109 C110 -0.1(11)
C92 C118 C119 C120 81.3(9)
C92 C118 C119 C121 -99.5(8)
C92 C118 C168 C169 66.3(10)
C97 C138 C143 C144 177.0(11)
C97 C138 C147 C146 -177.0(10)
C98 C97 C138 C143 -51.2(12)
C98 C97 C138 C147 123.5(9)
C77 C78 N2 Sm2 -3.5(7)
C77 C78 N2 C132 177.2(6)
C77 C78 C80 C129 0.1(9)
C77 C78 C80 C130 179.8(6)
C77 N1 C125 C166 -0.4(13)
C77 C127 C128 C129 1.3(12)
C77 C127 C126 C166 1.3(13)
C82 C152 C148 C0AA 84.3(13)
C82 C152 C148 C0AB 177(5)
C82 C152 C170 C172 -113.8(9)
C82 C152 C170 C171 70.8(11)
C88 C90 C122 C157 177.7(7)
C88 C90 C123 C124 -177.3(7)
N4 C102 C108 C107 -0.3(10)
N4 C102 C108 C109 178.5(6)
N4 C105 C106 C107 0.1(12)
C132 C131 C130 C80 -3.3(11)
C134 C81 C133 C167 -61.9(10)
C134 C136 C137 C163 2.8(13)
C134 C135 C162 C163 0.0(13)
C129 C80 C130 C131 -176.9(7)
C111 C103 C110 C109 178.8(7)
C127 C126 C166 C125 -0.1(15)
C105 C106 C107 C108 -1.7(12)
C125 N1 C77 C78 -177.0(7)
C125 N1 C77 C127 1.8(10)
C114 C115 C116 C117 -179.3(8)
C114 C115 C139 C140 179.6(8)
C108 C102 N4 Sm1 179.5(5)
C108 C102 N4 C105 -1.2(9)
C138 C97 C98 C99 179.3(6)
C138 C143 C144 C145 -2(2)
C138 C147 C146 C145 1(2)
C107 C108 C109 C110 178.6(7)
C133 C81 C134 C136 -57.8(9)
C133 C81 C134 C135 119.0(8)
C110 C103 C111 C112 179.0(7)
C115 C114 C155 C3 -71.9(14)
C115 C114 C155 C3A -137(3)
C115 C139 C140 C141 0.3(16)
C122 C90 C88 C86 116.4(7)
C122 C90 C88 C89 -8.3(9)
C122 C90 C123 C124 1.5(11)
C122 C157 C156 C124 0.4(14)
C109 C108 C107 C106 -176.9(7)
C130 C80 C129 C128 177.6(7)
C128 C127 C126 C166 -178.2(9)
C126 C127 C128 C129 -179.1(8)
C117 C141 C140 C139 0.6(19)
C136 C134 C135 C162 0.1(11)
C136 C137 C163 C162 -2.8(15)
C116 C115 C139 C140 -1.5(12)
C116 C117 C141 C140 -0.2(19)
C135 C134 C136 C137 -1.4(11)
C135 C162 C163 C137 1.4(15)
C123 C90 C88 C86 -64.8(8)
C123 C90 C88 C89 170.5(6)
C123 C90 C122 C157 -1.1(11)
C123 C124 C156 C157 0.0(14)
C119 C118 C168 C169 -170.6(8)
C119 C120 C160 C159 3.1(14)
C119 C121 C158 C159 1.7(19)
C152 C170 C172 C175 -176.1(10)
C152 C170 C171 C173 175.3(9)
C156 C124 C123 C90 -1.0(13)
C139 C115 C116 C117 1.9(12)
C155 C114 C115 C116 -16.2(10)
C155 C114 C115 C139 162.6(8)
C141 C117 C116 C115 -1.1(16)
C148 C152 C170 C172 120.4(11)
C148 C152 C170 C171 -55.0(12)
C143 C138 C147 C146 -1.9(16)
C143 C144 C145 C146 1(2)
C147 C138 C143 C144 2.0(19)
C147 C146 C145 C144 -1(2)
C161 C89 C88 C90 -173.0(7)
C161 C89 C88 C86 61.8(8)
C160 C120 C119 C118 177.7(7)
C160 C120 C119 C121 -1.5(11)
C160 C159 C158 C121 0(2)
C158 C121 C119 C118 180.0(9)
C158 C121 C119 C120 -0.8(13)
C158 C159 C160 C120 -2.3(19)
C168 C118 C119 C120 -45.1(10)
C168 C118 C119 C121 134.1(8)
C170 C152 C148 C0AA -151.0(10)
C170 C152 C148 C0AB -59(5)
C170 C172 C175 C174 1(2)
C170 C171 C173 C174 1.0(18)
C172 C170 C171 C173 -0.3(15)
C171 C170 C172 C175 -0.5(15)
C171 C173 C174 C175 -1(2)
C173 C174 C175 C172 0(3)
